data_7106826
loop_
_publ_author_name
'Bappaditya Gole'
'Sankarasekaran Shanmugaraju'
'Arun Kumar Bar'
'Partha Sarathi Mukherjee'

_publ_section_title
;
 Supramolecular polymer for explosives sensing: role of H-bonding in
 enhancement of sensitivity in the solid state
;
_journal_name_full Chem.Commun.
_journal_page_first 10046
_journal_paper_doi 10.1039/c1cc13925h
_journal_volume 47
_journal_year 2011
_chemical_formula_moiety 'C42 H34 O8, 2(C H Cl3)'
_chemical_formula_sum 'C44 H36 Cl6 O8'
_chemical_formula_weight 905.47
_chemical_name_systematic
;
?
;
_space_group_IT_number 2
_symmetry_cell_setting triclinic
_symmetry_space_group_name_Hall '-P 1'
_symmetry_space_group_name_H-M 'P -1'
_atom_sites_solution_hydrogens geom
_atom_sites_solution_primary direct
_atom_sites_solution_secondary difmap
_audit_creation_method SHELXL-97
_cell_angle_alpha 96.907(7)
_cell_angle_beta 106.550(7)
_cell_angle_gamma 114.877(4)
_cell_formula_units_Z 1
_cell_length_a 9.0622(6)
_cell_length_b 10.4386(6)
_cell_length_c 13.4203(13)
_cell_measurement_temperature 150(2)
_cell_volume 1061.10(16)
_computing_structure_refinement 'SHELXL-97 (Sheldrick, 2008)'
_diffrn_ambient_temperature 150(2)
_diffrn_detector_area_resol_mean 0.3
_diffrn_measured_fraction_theta_full 0.928
_diffrn_measured_fraction_theta_max 0.928
_diffrn_measurement_device_type 'CCD area detector'
_diffrn_measurement_method 'phi and omega scan'
_diffrn_radiation_monochromator graphite
_diffrn_radiation_source 'fine-focus sealed tube'
_diffrn_radiation_type MoK\a
_diffrn_radiation_wavelength 0.71073
_diffrn_reflns_av_R_equivalents 0.1059
_diffrn_reflns_av_sigmaI/netI 0.2502
_diffrn_reflns_limit_h_max 12
_diffrn_reflns_limit_h_min -13
_diffrn_reflns_limit_k_max 15
_diffrn_reflns_limit_k_min -15
_diffrn_reflns_limit_l_max 18
_diffrn_reflns_limit_l_min -19
_diffrn_reflns_number 19456
_diffrn_reflns_theta_full 30.00
_diffrn_reflns_theta_max 30.00
_diffrn_reflns_theta_min 1.65
_exptl_absorpt_coefficient_mu 0.458
_exptl_absorpt_correction_T_max 0.904
_exptl_absorpt_correction_T_min 0.864
_exptl_absorpt_correction_type empirical
_exptl_absorpt_process_details sadabs
_exptl_crystal_colour orange
_exptl_crystal_density_diffrn 1.417
_exptl_crystal_density_method 'not measured'
_exptl_crystal_description 'block shape'
_exptl_crystal_F_000 459
_exptl_crystal_size_max 0.32
_exptl_crystal_size_mid 0.30
_exptl_crystal_size_min 0.22
_refine_diff_density_max 0.271
_refine_diff_density_min -0.286
_refine_diff_density_rms 0.043
_refine_ls_extinction_method none
_refine_ls_goodness_of_fit_ref 0.686
_refine_ls_hydrogen_treatment mixed
_refine_ls_matrix_type full
_refine_ls_number_parameters 322
_refine_ls_number_reflns 6239
_refine_ls_number_restraints 0
_refine_ls_restrained_S_all 0.686
_refine_ls_R_factor_all 0.2434
_refine_ls_R_factor_gt 0.0466
_refine_ls_shift/su_max 0.176
_refine_ls_shift/su_mean 0.007
_refine_ls_structure_factor_coef Fsqd
_refine_ls_weighting_details 'calc w=1/[\s^2^(Fo^2^)+(0.0393P)^2^+0.0000P] where P=(Fo^2^+2Fc^2^)/3'
_refine_ls_weighting_scheme calc
_refine_ls_wR_factor_gt 0.0921
_refine_ls_wR_factor_ref 0.1247
_reflns_number_gt 1515
_reflns_number_total 6239
_reflns_threshold_expression >2\s(I)
_cod_data_source_file c1cc13925h.txt
_cod_data_source_block complex-2
_cod_original_cell_volume 1061.10(14)
_cod_database_code 7106826

loop_
_symmetry_equiv_pos_as_xyz
'x, y, z'
'-x, -y, -z'

loop_
_atom_site_label
_atom_site_type_symbol
_atom_site_fract_x
_atom_site_fract_y
_atom_site_fract_z
_atom_site_U_iso_or_equiv
_atom_site_adp_type
_atom_site_occupancy
_atom_site_symmetry_multiplicity
_atom_site_calc_flag
_atom_site_refinement_flags
_atom_site_disorder_assembly
_atom_site_disorder_group
Cl1 Cl 0.20310(13) 0.11033(12) 0.31756(9) 0.0953(4) Uani 1 1 d . . .
Cl2 Cl 0.39612(13) 0.10527(12) 0.52519(8) 0.0970(4) Uani 1 1 d . . .
C3 C 0.3730(3) -0.0097(3) 0.9041(3) 0.0401(8) Uani 1 1 d . . .
C4 C 0.4832(3) -0.0745(3) 0.8982(3) 0.0411(8) Uani 1 1 d . . .
O4 O -0.3848(2) 0.3505(2) 0.88021(16) 0.0567(6) Uani 1 1 d . . .
C6 C 0.3912(3) 0.0630(3) 1.0055(3) 0.0394(8) Uani 1 1 d . . .
C7 C 0.0767(3) 0.2404(3) 1.0287(3) 0.0413(8) Uani 1 1 d . . .
C8 C 0.0196(4) 0.4441(3) 1.2556(3) 0.0538(9) Uani 1 1 d . . .
C9 C -0.0544(4) 0.2344(4) 0.9408(3) 0.0490(9) Uani 1 1 d . . .
C10 C -0.1603(3) 0.2949(3) 0.9537(3) 0.0425(8) Uani 1 1 d . . .
O6 O 0.1501(3) 0.4437(2) 1.33322(19) 0.0708(7) Uani 1 1 d . . .
C12 C -0.2970(4) 0.2845(3) 0.8547(3) 0.0498(9) Uani 1 1 d . . .
C13 C -0.1362(4) 0.3613(3) 1.0561(3) 0.0454(9) Uani 1 1 d . . .
C14 C -0.0043(4) 0.3704(3) 1.1458(3) 0.0445(8) Uani 1 1 d . . .
O5 O -0.0682(3) 0.4963(3) 1.27368(18) 0.0811(8) Uani 1 1 d . . .
C16 C 0.1848(4) 0.1761(3) 1.0164(2) 0.0460(8) Uani 1 1 d . . .
C17 C 0.0999(4) 0.3086(3) 1.1311(3) 0.0439(8) Uani 1 1 d . . .
C18 C 0.2783(4) 0.1255(3) 1.0110(2) 0.0452(8) Uani 1 1 d . . .
O3 O -0.3218(3) 0.2288(3) 0.7647(2) 0.0736(8) Uani 1 1 d . . .
C20 C 0.2325(4) -0.0925(4) 0.7096(3) 0.0626(11) Uani 1 1 d . . .
C21 C 0.2478(4) -0.0239(4) 0.8060(3) 0.0525(9) Uani 1 1 d . . .
C22 C 0.4602(4) -0.1479(4) 0.7949(3) 0.0554(10) Uani 1 1 d . . .
C24 C 0.3403(5) -0.1565(4) 0.7038(3) 0.0668(11) Uani 1 1 d . . .
C25 C -0.5196(5) 0.3515(5) 0.7893(3) 0.0615(11) Uani 1 1 d . . .
C26 C 0.1753(10) 0.5081(9) 1.4429(4) 0.124(3) Uani 1 1 d . . .
Cl3 Cl 0.07239(19) -0.14421(14) 0.38885(11) 0.1539(6) Uani 1 1 d . . .
C1S C 0.2597(5) 0.0031(4) 0.3929(3) 0.0713(11) Uani 1 1 d . . .
C50 C -0.5995(7) 0.4286(6) 0.8373(4) 0.0804(14) Uani 1 1 d . . .
C51 C 0.2711(8) 0.4685(6) 1.5184(4) 0.155(2) Uani 1 1 d . . .
H51A H 0.2874 0.5167 1.5893 0.232 Uiso 1 1 calc R . .
H51B H 0.3832 0.4970 1.5128 0.232 Uiso 1 1 calc R . .
H51C H 0.2102 0.3640 1.5065 0.232 Uiso 1 1 calc R . .
H2 H -0.204(3) 0.399(3) 1.0691(19) 0.040(8) Uiso 1 1 d . . .
H5 H 0.530(3) -0.186(3) 0.7911(19) 0.039(8) Uiso 1 1 d . . .
H3 H -0.074(3) 0.194(3) 0.874(2) 0.029(9) Uiso 1 1 d . . .
H4 H 0.181(3) 0.020(3) 0.809(2) 0.049(8) Uiso 1 1 d . . .
H1 H 0.190(3) 0.316(2) 1.1952(19) 0.038(7) Uiso 1 1 d . . .
H16 H -0.457(3) 0.408(3) 0.748(2) 0.057(10) Uiso 1 1 d . . .
H15 H -0.509(4) 0.537(4) 0.877(3) 0.100(15) Uiso 1 1 d . . .
H13 H -0.663(5) 0.363(4) 0.874(3) 0.14(2) Uiso 1 1 d . . .
H10 H 0.322(4) -0.037(4) 0.357(3) 0.109(13) Uiso 1 1 d . . .
H12 H 0.330(3) -0.208(3) 0.635(2) 0.062(10) Uiso 1 1 d . . .
H14 H -0.685(4) 0.434(4) 0.783(3) 0.097(12) Uiso 1 1 d . . .
H11 H 0.148(4) -0.103(3) 0.649(2) 0.059(10) Uiso 1 1 d . . .
H17 H -0.601(4) 0.246(4) 0.749(3) 0.096(14) Uiso 1 1 d . . .
H21 H 0.298(7) 0.586(6) 1.458(5) 0.20(4) Uiso 1 1 d . . .
H26 H 0.155(6) 0.587(5) 1.449(4) 0.16(2) Uiso 1 1 d . . .

loop_
_atom_site_aniso_label
_atom_site_aniso_U_11
_atom_site_aniso_U_22
_atom_site_aniso_U_33
_atom_site_aniso_U_23
_atom_site_aniso_U_13
_atom_site_aniso_U_12
Cl1 0.0926(7) 0.1290(10) 0.0997(9) 0.0597(8) 0.0378(6) 0.0753(7)
Cl2 0.1049(8) 0.1134(9) 0.0643(7) 0.0057(6) 0.0068(6) 0.0657(7)
C3 0.0402(18) 0.040(2) 0.046(2) 0.0124(17) 0.0193(16) 0.0223(16)
C4 0.0395(18) 0.041(2) 0.050(2) 0.0123(18) 0.0216(17) 0.0226(17)
O4 0.0533(13) 0.0676(16) 0.0608(16) 0.0162(13) 0.0127(11) 0.0450(13)
C6 0.0358(17) 0.0388(19) 0.054(2) 0.0139(17) 0.0212(16) 0.0233(16)
C7 0.0446(19) 0.042(2) 0.049(2) 0.0143(18) 0.0220(17) 0.0277(17)
C8 0.054(2) 0.056(2) 0.065(3) 0.017(2) 0.025(2) 0.036(2)
C9 0.055(2) 0.051(2) 0.052(3) 0.011(2) 0.025(2) 0.033(2)
C10 0.0407(18) 0.041(2) 0.054(2) 0.0147(18) 0.0186(17) 0.0252(17)
O6 0.0859(17) 0.0949(19) 0.0495(16) 0.0063(14) 0.0157(13) 0.0685(16)
C12 0.045(2) 0.044(2) 0.063(3) 0.013(2) 0.016(2) 0.0261(18)
C13 0.045(2) 0.045(2) 0.065(3) 0.022(2) 0.0255(19) 0.0323(18)
C14 0.0495(19) 0.046(2) 0.051(2) 0.0150(18) 0.0233(17) 0.0311(18)
O5 0.0859(17) 0.112(2) 0.0786(19) 0.0107(15) 0.0331(14) 0.0781(17)
C16 0.0455(18) 0.053(2) 0.055(2) 0.0169(17) 0.0238(16) 0.0335(18)
C17 0.0428(19) 0.053(2) 0.050(2) 0.0186(19) 0.0176(17) 0.0332(18)
C18 0.0477(19) 0.046(2) 0.055(2) 0.0139(17) 0.0244(16) 0.0302(18)
O3 0.0803(17) 0.093(2) 0.0583(18) 0.0066(16) 0.0157(15) 0.0609(16)
C20 0.057(2) 0.082(3) 0.052(3) 0.018(2) 0.012(2) 0.041(2)
C21 0.049(2) 0.066(3) 0.054(3) 0.017(2) 0.0177(19) 0.038(2)
C22 0.062(2) 0.060(3) 0.060(3) 0.012(2) 0.030(2) 0.040(2)
C24 0.082(3) 0.080(3) 0.045(3) 0.005(2) 0.024(2) 0.047(2)
C25 0.055(2) 0.068(3) 0.065(3) 0.020(3) 0.009(2) 0.040(3)
C26 0.177(7) 0.177(6) 0.045(3) -0.008(4) 0.010(3) 0.137(7)
Cl3 0.1550(12) 0.0977(10) 0.1227(12) 0.0314(9) 0.0206(9) 0.0048(9)
C1S 0.085(3) 0.076(3) 0.057(3) 0.007(2) 0.010(2) 0.055(3)
C50 0.072(3) 0.093(4) 0.092(4) 0.024(3) 0.016(3) 0.063(3)
C51 0.273(7) 0.186(6) 0.058(3) 0.032(4) 0.048(4) 0.164(6)

loop_
_atom_type_symbol
_atom_type_description
_atom_type_scat_dispersion_real
_atom_type_scat_dispersion_imag
_atom_type_scat_source
C C 0.0033 0.0016 'International Tables Vol C Tables 4.2.6.8 and 6.1.1.4'
H H 0.0000 0.0000 'International Tables Vol C Tables 4.2.6.8 and 6.1.1.4'
O O 0.0106 0.0060 'International Tables Vol C Tables 4.2.6.8 and 6.1.1.4'
Cl Cl 0.1484 0.1585 'International Tables Vol C Tables 4.2.6.8 and 6.1.1.4'

loop_
_geom_angle_atom_site_label_1
_geom_angle_atom_site_label_2
_geom_angle_atom_site_label_3
_geom_angle
_geom_angle_site_symmetry_1
_geom_angle_site_symmetry_3
_geom_angle_publ_flag
C6 C3 C21 122.6(3) . . ?
C6 C3 C4 119.5(3) . . ?
C21 C3 C4 117.9(3) . . ?
C6 C4 C22 122.7(3) 2_657 . ?
C6 C4 C3 119.3(3) 2_657 . ?
C22 C4 C3 117.9(3) . . ?
C12 O4 C25 116.1(3) . . ?
C3 C6 C4 121.2(2) . 2_657 ?
C3 C6 C18 119.3(3) . . ?
C4 C6 C18 119.5(3) 2_657 . ?
C17 C7 C9 118.2(3) . . ?
C17 C7 C16 119.6(3) . . ?
C9 C7 C16 122.1(3) . . ?
O5 C8 O6 123.2(3) . . ?
O5 C8 C14 124.6(3) . . ?
O6 C8 C14 112.2(3) . . ?
C7 C9 C10 121.7(3) . . ?
C13 C10 C9 119.3(3) . . ?
C13 C10 C12 122.6(3) . . ?
C9 C10 C12 118.1(3) . . ?
C8 O6 C26 115.0(3) . . ?
O3 C12 O4 124.2(3) . . ?
O3 C12 C10 124.8(3) . . ?
O4 C12 C10 111.0(3) . . ?
C10 C13 C14 120.3(3) . . ?
C13 C14 C17 119.5(3) . . ?
C13 C14 C8 119.0(3) . . ?
C17 C14 C8 121.5(3) . . ?
C18 C16 C7 177.1(3) . . ?
C7 C17 C14 121.0(3) . . ?
C16 C18 C6 179.2(3) . . ?
C21 C20 C24 120.0(4) . . ?
C20 C21 C3 122.1(3) . . ?
C24 C22 C4 121.8(3) . . ?
C22 C24 C20 120.3(4) . . ?
O4 C25 C50 106.3(3) . . ?
C51 C26 O6 112.9(4) . . ?
Cl3 C1S Cl2 110.8(2) . . ?
Cl3 C1S Cl1 109.65(19) . . ?
Cl2 C1S Cl1 111.1(2) . . ?

loop_
_geom_bond_atom_site_label_1
_geom_bond_atom_site_label_2
_geom_bond_distance
_geom_bond_site_symmetry_2
_geom_bond_publ_flag
Cl1 C1S 1.732(3) . ?
Cl2 C1S 1.733(4) . ?
C3 C6 1.405(4) . ?
C3 C21 1.415(4) . ?
C3 C4 1.435(3) . ?
C4 C6 1.410(4) 2_657 ?
C4 C22 1.413(4) . ?
O4 C12 1.336(3) . ?
O4 C25 1.465(3) . ?
C6 C4 1.410(4) 2_657 ?
C6 C18 1.440(3) . ?
C7 C17 1.383(4) . ?
C7 C9 1.388(4) . ?
C7 C16 1.434(3) . ?
C8 O5 1.198(3) . ?
C8 O6 1.336(3) . ?
C8 C14 1.488(4) . ?
C9 C10 1.388(4) . ?
C10 C13 1.374(4) . ?
C10 C12 1.491(4) . ?
O6 C26 1.453(5) . ?
C12 O3 1.189(3) . ?
C13 C14 1.395(4) . ?
C14 C17 1.391(3) . ?
C16 C18 1.185(3) . ?
C20 C21 1.342(4) . ?
C20 C24 1.409(4) . ?
C22 C24 1.349(4) . ?
C25 C50 1.490(5) . ?
C26 C51 1.361(6) . ?
Cl3 C1S 1.726(4) . ?
